data_2211727
loop_
_publ_author_name
'Rademeyer, Melanie'

_publ_section_title
;
 2-Phenylethylammonium bromide
;
_journal_coeditor_code BI2104
_journal_issue 1
_journal_name_full 'Acta Crystallographica Section E'
_journal_page_first o221
_journal_page_last o223
_journal_paper_doi 10.1107/S1600536806051488
_journal_volume 63
_journal_year 2007
_chemical_formula_iupac 'C8 H12 N +, Br -'
_chemical_formula_moiety 'C8 H12 N +, Br -'
_chemical_formula_sum 'C8 H12 Br N'
_chemical_formula_weight 202.10
_chemical_name_systematic
;
2-Phenylethylammonium bromide
;
_space_group_IT_number 19
_symmetry_cell_setting orthorhombic
_symmetry_space_group_name_Hall 'P 2ac 2ab'
_symmetry_space_group_name_H-M 'P 21 21 21'
_atom_sites_solution_hydrogens geom
_atom_sites_solution_primary direct
_atom_sites_solution_secondary difmap
_audit_creation_method SHELXL-97
_cell_angle_alpha 90.00
_cell_angle_beta 90.00
_cell_angle_gamma 90.00
_cell_formula_units_Z 4
_cell_length_a 4.6871(4)
_cell_length_b 6.1419(4)
_cell_length_c 32.047(2)
_cell_measurement_reflns_used 4396
_cell_measurement_temperature 295(2)
_cell_measurement_theta_max 31.95
_cell_measurement_theta_min 3.81
_cell_volume 922.56(11)
_computing_cell_refinement 'CrysAlisRED (Oxford Diffraction, 2006)'
_computing_data_collection 'CrysAlisCCD (Oxford Diffraction, 2006)'
_computing_data_reduction 'CrysAlis RED'
_computing_molecular_graphics 'ORTEP-3 for Windows (Farrugia, 1997) and MERCURY (Bruno <i>et al.</i>,  2002)'
_computing_publication_material 'PLATON (Spek, 2003) and WinGX (Farrugia, 1999)'
_computing_structure_refinement 'SHELXL97 (Sheldrick, 1997)'
_computing_structure_solution 'SHELXS97 (Sheldrick, 1997)'
_diffrn_ambient_temperature 295(2)
_diffrn_measured_fraction_theta_full 0.996
_diffrn_measured_fraction_theta_max 0.948
_diffrn_measurement_device_type 'Oxford Diffraction Excalibur2 CCD'
_diffrn_measurement_method \w-2\q
_diffrn_radiation_monochromator graphite
_diffrn_radiation_source 'fine-focus sealed tube'
_diffrn_radiation_type MoK\a
_diffrn_radiation_wavelength 0.71073
_diffrn_reflns_av_R_equivalents 0.0268
_diffrn_reflns_av_sigmaI/netI 0.0418
_diffrn_reflns_limit_h_max 6
_diffrn_reflns_limit_h_min -6
_diffrn_reflns_limit_k_max 7
_diffrn_reflns_limit_k_min -8
_diffrn_reflns_limit_l_max 45
_diffrn_reflns_limit_l_min -46
_diffrn_reflns_number 9448
_diffrn_reflns_theta_full 25.00
_diffrn_reflns_theta_max 32.02
_diffrn_reflns_theta_min 3.81
_diffrn_standards_number 0
_exptl_absorpt_coefficient_mu 4.387
_exptl_absorpt_correction_T_max 0.419
_exptl_absorpt_correction_T_min 0.340
_exptl_absorpt_correction_type multi-scan
_exptl_absorpt_process_details '(Blessing, 1995)'
_exptl_crystal_colour colourless
_exptl_crystal_density_diffrn 1.455
_exptl_crystal_density_method 'not measured'
_exptl_crystal_description block
_exptl_crystal_F_000 408
_exptl_crystal_size_max 0.30
_exptl_crystal_size_mid 0.20
_exptl_crystal_size_min 0.20
_refine_diff_density_max 0.464
_refine_diff_density_min -0.859
_refine_ls_abs_structure_details 'Flack (1983), 1047 Friedel pairs'
_refine_ls_abs_structure_Flack 0.029(15)
_refine_ls_extinction_method none
_refine_ls_goodness_of_fit_ref 1.064
_refine_ls_hydrogen_treatment constr
_refine_ls_matrix_type full
_refine_ls_number_parameters 91
_refine_ls_number_reflns 2958
_refine_ls_number_restraints 0
_refine_ls_restrained_S_all 1.064
_refine_ls_R_factor_all 0.0540
_refine_ls_R_factor_gt 0.0320
_refine_ls_shift/su_max 0.003
_refine_ls_shift/su_mean 0.000
_refine_ls_structure_factor_coef Fsqd
_refine_ls_weighting_details 'calc w=1/[\s^2^(Fo^2^)+(0.0257P)^2^] where P=(Fo^2^+2Fc^2^)/3'
_refine_ls_weighting_scheme calc
_refine_ls_wR_factor_gt 0.0570
_refine_ls_wR_factor_ref 0.0593
_reflns_number_gt 2063
_reflns_number_total 2958
_reflns_threshold_expression I>2\s(I)
_cod_data_source_file bi2104.cif
_cod_data_source_block I
_cod_original_cell_volume 922.56(12)
_cod_database_code 2211727
_cod_database_fobs_code 2211727

loop_
_symmetry_equiv_pos_as_xyz
'x, y, z'
'-x+1/2, -y, z+1/2'
'x+1/2, -y+1/2, -z'
'-x, y+1/2, -z+1/2'

loop_
_atom_site_type_symbol
_atom_site_label
_atom_site_fract_x
_atom_site_fract_y
_atom_site_fract_z
_atom_site_U_iso_or_equiv
_atom_site_adp_type
_atom_site_calc_flag
_atom_site_refinement_flags
_atom_site_occupancy
Br Br1 0.88110(6) 0.45078(4) 0.792497(8) 0.04480(8) Uani d . 1
N N1 0.3964(4) 0.4462(3) 0.71525(6) 0.0421(4) Uani d . 1
H H1A 0.4992 0.4364 0.7385 0.063 Uiso calc R 1
H H1B 0.2841 0.3300 0.7130 0.063 Uiso calc R 1
H H1C 0.2897 0.5660 0.7162 0.063 Uiso calc R 1
C C1 0.5899(5) 0.4568(4) 0.67874(7) 0.0419(5) Uani d . 1
H H1D 0.7084 0.3274 0.6781 0.050 Uiso calc R 1
H H1E 0.7143 0.5822 0.6815 0.050 Uiso calc R 1
C C2 0.4263(5) 0.4736(5) 0.63826(8) 0.0510(7) Uani d . 1
H H2A 0.3185 0.3408 0.6339 0.061 Uiso calc R 1
H H2B 0.2920 0.5935 0.6400 0.061 Uiso calc R 1
C C3 0.6239(6) 0.5098(4) 0.60187(8) 0.0475(6) Uani d . 1
C C4 0.7563(7) 0.7084(6) 0.59673(10) 0.0640(9) Uani d . 1
H H4 0.7208 0.8207 0.6155 0.077 Uiso calc R 1
C C5 0.9434(8) 0.7414(6) 0.56346(12) 0.0784(11) Uani d . 1
H H5 1.0339 0.8751 0.5602 0.094 Uiso calc R 1
C C6 0.9932(8) 0.5778(8) 0.53580(12) 0.0832(12) Uani d . 1
H H6 1.1163 0.6008 0.5135 0.100 Uiso calc R 1
C C7 0.8653(10) 0.3822(7) 0.54052(11) 0.0827(10) Uani d . 1
H H7 0.9010 0.2710 0.5215 0.099 Uiso calc R 1
C C8 0.6804(7) 0.3472(6) 0.57376(11) 0.0666(9) Uani d . 1
H H8 0.5939 0.2120 0.5770 0.080 Uiso calc R 1

loop_
_atom_site_aniso_label
_atom_site_aniso_U_11
_atom_site_aniso_U_22
_atom_site_aniso_U_33
_atom_site_aniso_U_12
_atom_site_aniso_U_13
_atom_site_aniso_U_23
Br1 0.04897(14) 0.03200(11) 0.05344(14) 0.00065(13) -0.00575(15) 0.00154(12)
N1 0.0466(11) 0.0324(9) 0.0473(11) 0.0006(14) -0.0066(11) 0.0005(9)
C1 0.0348(13) 0.0423(11) 0.0488(13) 0.0021(15) -0.0048(12) 0.0031(12)
C2 0.0418(16) 0.0590(16) 0.0520(15) 0.0045(14) -0.0028(12) -0.0030(13)
C3 0.0442(13) 0.0514(18) 0.0468(14) 0.0051(15) -0.0129(14) 0.0027(10)
C4 0.073(2) 0.0584(19) 0.061(2) 0.0075(16) -0.0054(17) 0.0090(16)
C5 0.074(3) 0.075(2) 0.086(3) -0.006(2) -0.010(2) 0.030(2)
C6 0.074(2) 0.115(3) 0.061(2) 0.013(2) 0.0072(17) 0.022(3)
C7 0.086(3) 0.102(3) 0.060(2) 0.015(3) 0.013(2) -0.0136(18)
C8 0.062(2) 0.071(2) 0.067(2) -0.0030(17) -0.0009(18) -0.0100(17)

loop_
_atom_type_symbol
_atom_type_description
_atom_type_scat_dispersion_real
_atom_type_scat_dispersion_imag
_atom_type_scat_source
C C 0.0033 0.0016 'International Tables Vol C Tables 4.2.6.8 and 6.1.1.4'
H H 0.0000 0.0000 'International Tables Vol C Tables 4.2.6.8 and 6.1.1.4'
Br Br -0.2901 2.4595 'International Tables Vol C Tables 4.2.6.8 and 6.1.1.4'
N N 0.0061 0.0033 'International Tables Vol C Tables 4.2.6.8 and 6.1.1.4'

loop_
_geom_angle_atom_site_label_1
_geom_angle_atom_site_label_2
_geom_angle_atom_site_label_3
_geom_angle
C1 N1 H1A 109.5
C1 N1 H1B 109.5
H1A N1 H1B 109.5
C1 N1 H1C 109.5
H1A N1 H1C 109.5
H1B N1 H1C 109.5
N1 C1 C2 111.73(19)
N1 C1 H1D 109.3
C2 C1 H1D 109.3
N1 C1 H1E 109.3
C2 C1 H1E 109.3
H1D C1 H1E 107.9
C8 C3 C4 118.6(3)
C8 C3 C2 121.4(3)
C4 C3 C2 120.0(3)
C3 C2 C1 111.3(2)
C3 C2 H2A 109.4
C1 C2 H2A 109.4
C3 C2 H2B 109.4
C1 C2 H2B 109.4
H2A C2 H2B 108.0
C3 C8 C7 120.8(4)
C3 C8 H8 119.6
C7 C8 H8 119.6
C6 C5 C4 119.9(4)
C6 C5 H5 120.0
C4 C5 H5 120.0
C7 C6 C5 120.5(4)
C7 C6 H6 119.7
C5 C6 H6 119.7
C3 C4 C5 120.2(3)
C3 C4 H4 119.9
C5 C4 H4 119.9
C6 C7 C8 120.0(3)
C6 C7 H7 120.0
C8 C7 H7 120.0

loop_
_geom_bond_atom_site_label_1
_geom_bond_atom_site_label_2
_geom_bond_distance
N1 C1 1.482(3)
N1 H1A 0.890
N1 H1B 0.890
N1 H1C 0.890
C1 C2 1.511(3)
C1 H1D 0.970
C1 H1E 0.970
C3 C8 1.370(4)
C3 C4 1.379(4)
C3 C2 1.506(4)
C2 H2A 0.970
C2 H2B 0.970
C8 C7 1.390(5)
C8 H8 0.930
C5 C6 1.360(5)
C5 C4 1.396(5)
C5 H5 0.930
C6 C7 1.351(6)
C6 H6 0.930
C4 H4 0.930
C7 H7 0.930

loop_
_geom_hbond_atom_site_label_D
_geom_hbond_atom_site_label_H
_geom_hbond_atom_site_label_A
_geom_hbond_site_symmetry_A
_geom_hbond_distance_DH
_geom_hbond_distance_HA
_geom_hbond_distance_DA
_geom_hbond_angle_DHA
N1 H1A Br1 . 0.89 2.49 3.360(2) 165.6
N1 H1B Br1 4_646 0.89 2.46 3.3186(19) 162.0
N1 H1C Br1 4_656 0.89 2.51 3.370(2) 162.5

loop_
_geom_torsion_atom_site_label_1
_geom_torsion_atom_site_label_2
_geom_torsion_atom_site_label_3
_geom_torsion_atom_site_label_4
_geom_torsion
C8 C3 C2 C1 106.6(3)
C4 C3 C2 C1 -72.2(3)
N1 C1 C2 C3 173.6(2)
C4 C3 C8 C7 -0.6(5)
C2 C3 C8 C7 -179.4(3)
C4 C5 C6 C7 -0.8(6)
C8 C3 C4 C5 0.0(4)
C2 C3 C4 C5 178.9(3)
C6 C5 C4 C3 0.6(5)
C5 C6 C7 C8 0.2(6)
C3 C8 C7 C6 0.4(6)

loop_
_cod_related_entry_id
_cod_related_entry_database
_cod_related_entry_code
1 ChemSpider 4937780
